data_9001568
loop_
_publ_author_name
'Nelson, D. O.'
'Guggenheim, S.'

_publ_section_title
;
 Inferred limitations to the oxidation of Fe in chlorite: a high-temperature
 single-crystal X-ray study
 T = 550 C
;
_journal_name_full 'American Mineralogist'
_journal_page_first 1197
_journal_page_last 1207
_journal_volume 78
_journal_year 1993
_chemical_formula_sum 'Al1.7 Fe0.33 H8 Mg4.95 O18 Si3.02'
_chemical_name_mineral Clinochlore
_space_group_IT_number 2
_symmetry_space_group_name_Hall '-P 1 (1/2*x+1/2*y,1/2*x-1/2*y,-z)'
_symmetry_space_group_name_H-M 'C -1'
_cell_angle_alpha 90.25
_cell_angle_beta 97.28
_cell_angle_gamma 89.99
_cell_formula_units_Z 2
_cell_length_a 5.3437
_cell_length_b 9.256
_cell_length_c 14.422
_cell_volume 707.574
_database_code_amcsd 0001619
_diffrn_ambient_temperature 823.15
_exptl_crystal_density_diffrn 2.654
_cod_original_cell_volume 707.573
_cod_original_formula_sum 'Mg4.95 Al1.7 Fe.33 Si3.02 O18 H8'
_cod_database_code 9001568

loop_
_space_group_symop_operation_xyz
x,y,z
1/2+x,1/2+y,z
-x,-y,-z
1/2-x,1/2-y,-z

loop_
_atom_site_aniso_label
_atom_site_aniso_U_11
_atom_site_aniso_U_22
_atom_site_aniso_U_33
_atom_site_aniso_U_12
_atom_site_aniso_U_13
_atom_site_aniso_U_23
Mg1 0.00500 0.00600 0.02800 0.00500 0.00300 -0.00100
Al1 0.00500 0.00600 0.02800 0.00500 0.00300 -0.00100
Mg2 0.00500 0.00400 0.02900 0.00400 0.00400 0.00000
Al2 0.00500 0.00400 0.02900 0.00400 0.00400 0.00000
Mg3 0.00500 0.00700 0.02800 0.00300 0.00400 0.00000
Al3 0.00500 0.00700 0.02800 0.00300 0.00400 0.00000
Al4 0.02700 0.03500 0.04700 0.00200 0.00500 0.00000
Fe4 0.02700 0.03500 0.04700 0.00200 0.00500 0.00000
SiT1 0.00400 0.00700 0.02400 0.00300 0.00300 -0.00100
AlT1 0.00400 0.00700 0.02400 0.00300 0.00300 -0.00100
SiT2 0.00600 0.01000 0.02800 0.00600 0.00400 0.00000
AlT2 0.00600 0.01000 0.02800 0.00600 0.00400 0.00000
O-h1 0.00400 0.01200 0.03200 0.00400 0.00400 0.00000
O-h2 0.02400 0.02100 0.03200 -0.00100 0.00100 0.00000
O-h3 0.03000 0.02100 0.02200 0.00200 0.00000 -0.00200
O-h4 0.01900 0.02000 0.03300 0.01000 0.00600 -0.00100
O1 0.00300 0.00900 0.02700 0.00400 0.00200 0.00100
O2 0.00600 0.00900 0.03000 0.00600 0.00600 0.00100
O3 0.02800 0.01900 0.04100 0.00200 0.00800 0.00100
O4 0.01200 0.03200 0.04300 0.01300 0.00500 0.00100
O5 0.02300 0.02600 0.03200 -0.00600 0.00500 0.00000

loop_
_atom_site_label
_atom_site_fract_x
_atom_site_fract_y
_atom_site_fract_z
_atom_site_occupancy
_atom_site_type_symbol
_atom_site_attached_hydrogens
Mg1 0.00000 0.00000 0.00000 0.99000 Mg 0
Al1 0.00000 0.00000 0.00000 0.01000 Al 0
Mg2 0.00070 0.33370 0.00000 0.99000 Mg 0
Al2 0.00070 0.33370 0.00000 0.01000 Al 0
Mg3 -0.00080 0.16700 0.50000 0.99000 Mg 0
Al3 -0.00080 0.16700 0.50000 0.01000 Al 0
Al4 0.00000 0.50000 0.50000 0.67000 Al 0
Fe4 0.00000 0.50000 0.50000 0.33000 Fe 0
SiT1 0.23160 0.16780 0.19140 0.75500 Si 0
AlT1 0.23160 0.16780 0.19140 0.24500 Al 0
SiT2 0.73150 0.00110 0.19140 0.75500 Si 0
AlT2 0.73150 0.00110 0.19140 0.24500 Al 0
O-h1 0.69150 0.33320 0.07270 1.00000 O 0
O-h2 0.14750 -0.00070 0.42960 1.00000 O 0
O-h3 0.14050 0.33460 0.42950 1.00000 O 0
O-h4 0.64030 0.16300 0.43000 1.00000 O 0
O1 0.19490 0.16710 0.07720 1.00000 O 0
O2 0.69380 0.00040 0.07660 1.00000 O 0
O3 0.22120 0.33250 0.23250 1.00000 O 0
O4 0.50790 0.09480 0.23230 1.00000 O 0
O5 0.01020 0.07310 0.23300 1.00000 O 0
H1 0.23200 0.84800 0.14200 1.00000 H 0
H2 0.16700 0.97700 0.36000 1.00000 H 0
H3 0.11500 0.30500 0.36700 1.00000 H 0
H4 0.61600 0.14900 0.36500 1.00000 H 0

loop_
_cod_changelog_entry_id
_cod_changelog_entry_author
_cod_changelog_entry_date
_cod_changelog_entry_text
1
;cod-tools version 3.8.0
Id: cif_guess_AMCSD_atom_types 9581 2023-05-17 12:35:41Z saulius
;
2023-05-18T08:39:48+03:00
;Derived atom types and hydrogen counts
from atom names that follow the AMCSD naming convention
(Wat == water, O-H == hydroxyl).
;
2
;cod-tools version 3.10.1
Id: cif_fix_AMCSD_aniso_labels 10200 2024-08-01 14:09:44Z saulius
;
2024-08-02T12:20:01+03:00
;Changed the following '_atom_site_aniso_label' values:
'Oh1' -> 'O-h1'
'Oh2' -> 'O-h2'
'Oh3' -> 'O-h3'
'Oh4' -> 'O-h4'
;

loop_
_cod_related_entry_id
_cod_related_entry_database
_cod_related_entry_code
1 AMCSD 0001619
